data_4135346
loop_
_publ_author_name
'Wu, Yitao'
'Zhou, Jiong'
'Li, Errui'
'Wang, Mengbin'
'Jie, Kecheng'
'Zhu, Huangtianzhi'
'Huang, Feihe'

_publ_section_title
;
 Selective Separation of Methylfuran and Dimethylfuran by Nonporous
 Adaptive Crystals of Pillararenes.
;
_journal_issue 46
_journal_name_full 'Journal of the American Chemical Society'
_journal_page_first 19722
_journal_page_last 19730
_journal_paper_doi 10.1021/jacs.0c09757
_journal_volume 142
_journal_year 2020
_chemical_formula_moiety 'C66 H84 O12, 2(C6 H8 O)'
_chemical_formula_sum 'C78 H100 O14'
_chemical_formula_weight 1261.57
_space_group_crystal_system triclinic
_space_group_IT_number 2
_space_group_name_Hall '-P 1'
_space_group_name_H-M_alt 'P -1'
_atom_sites_solution_hydrogens geom
_atom_sites_solution_primary dual
_audit_creation_date 2019-10-28
_audit_creation_method
;
Olex2 1.2
(compiled 2018.05.29 svn.r3508 for OlexSys, GUI svn.r5506)
;
_cell_angle_alpha 61.2780(10)
_cell_angle_beta 73.3750(10)
_cell_angle_gamma 78.5590(10)
_cell_formula_units_Z 1
_cell_length_a 12.8203(3)
_cell_length_b 12.9026(3)
_cell_length_c 12.9306(3)
_cell_measurement_reflns_used 9570
_cell_measurement_temperature 170(2)
_cell_measurement_theta_max 54.86
_cell_measurement_theta_min 3.61
_cell_volume 1792.62(7)
_computing_cell_refinement 'SAINT v8.37A (Bruker, 2015)'
_computing_data_reduction 'SAINT v8.37A (Bruker, 2015)'
_computing_molecular_graphics 'Olex2 (Dolomanov et al., 2009)'
_computing_publication_material 'Olex2 (Dolomanov et al., 2009)'
_computing_structure_refinement 'ShelXL (Sheldrick, 2015)'
_computing_structure_solution 'ShelXT (Sheldrick, 2015)'
_diffrn_ambient_temperature 169.99
_diffrn_measured_fraction_theta_full 0.986
_diffrn_measured_fraction_theta_max 0.984
_diffrn_measurement_device_type 'Bruker D8 Venture'
_diffrn_measurement_method '\f and \w scans'
_diffrn_radiation_type GaK\a
_diffrn_radiation_wavelength 1.34139
_diffrn_reflns_av_unetI/netI 0.0709
_diffrn_reflns_Laue_measured_fraction_full 0.986
_diffrn_reflns_Laue_measured_fraction_max 0.984
_diffrn_reflns_limit_h_max 15
_diffrn_reflns_limit_h_min -14
_diffrn_reflns_limit_k_max 15
_diffrn_reflns_limit_k_min -13
_diffrn_reflns_limit_l_max 15
_diffrn_reflns_limit_l_min 0
_diffrn_reflns_number 6612
_diffrn_reflns_point_group_measured_fraction_full 0.986
_diffrn_reflns_point_group_measured_fraction_max 0.984
_diffrn_reflns_theta_full 53.594
_diffrn_reflns_theta_max 54.891
_diffrn_reflns_theta_min 3.138
_diffrn_standards_number 0
_exptl_absorpt_coefficient_mu 0.406
_exptl_absorpt_correction_T_max 0.7508
_exptl_absorpt_correction_T_min 0.5506
_exptl_absorpt_correction_type multi-scan
_exptl_absorpt_process_details
;
 TWINABS-2012/1 (Bruker,2012) was used for absorption correction.

Final HKLF 4 output contains 30923 reflections, Rint = 0.0619
 (25623 with I > 3sig(I), Rint = 0.0610)
;
_exptl_crystal_colour colourless
_exptl_crystal_density_diffrn 1.169
_exptl_crystal_description block
_exptl_crystal_F_000 680
_exptl_crystal_size_max 0.2
_exptl_crystal_size_mid 0.18
_exptl_crystal_size_min 0.16
_refine_diff_density_max 0.312
_refine_diff_density_min -0.325
_refine_diff_density_rms 0.067
_refine_ls_extinction_method none
_refine_ls_goodness_of_fit_ref 1.037
_refine_ls_hydrogen_treatment constr
_refine_ls_matrix_type full
_refine_ls_number_parameters 424
_refine_ls_number_reflns 6612
_refine_ls_number_restraints 0
_refine_ls_restrained_S_all 1.037
_refine_ls_R_factor_all 0.0578
_refine_ls_R_factor_gt 0.0543
_refine_ls_shift/su_max 0.001
_refine_ls_shift/su_mean 0.000
_refine_ls_structure_factor_coef Fsqd
_refine_ls_weighting_details 'w=1/[\s^2^(Fo^2^)+(0.0911P)^2^+0.2124P] where P=(Fo^2^+2Fc^2^)/3'
_refine_ls_weighting_scheme calc
_refine_ls_wR_factor_gt 0.1470
_refine_ls_wR_factor_ref 0.1518
_reflns_Friedel_coverage 0.000
_reflns_number_gt 6025
_reflns_number_total 6612
_reflns_threshold_expression 'I > 2\s(I)'
_cod_data_source_file ja0c09757_si_005.cif
_cod_data_source_block 191028wytetp6215_0m_4
_cod_depositor_comments 'Adding full bibliography for 4135342--4135349.cif.'
_cod_database_code 4135346
_shelx_shelxl_version_number 2016/6
_shelx_space_group_comment
;
The symmetry employed for this shelxl refinement is uniquely defined
by the following loop, which should always be used as a source of
symmetry information in preference to the above space-group names.
They are only intended as comments.
;
_shelx_estimated_absorpt_t_max 0.938
_shelx_estimated_absorpt_t_min 0.923
_olex2_refinement_description
;
1. Twinned data refinement
 Scales: 0.5551(14)
 0.4449(14)
2. Fixed Uiso
 At 1.2 times of:
  All C(H) groups, All C(H,H) groups
 At 1.5 times of:
  All C(H,H,H) groups
3.a Secondary CH2 refined with riding coordinates:
 C1(H1A,H1B), C8(H8A,H8B), C15(H15A,H15B), C22(H22A,H22B), C24(H24A,H24B),
 C26(H26A,H26B), C28(H28A,H28B), C30(H30A,H30B), C32(H32A,H32B)
3.b Aromatic/amide H refined with riding coordinates:
 C4(H4), C7(H7), C10(H10), C13(H13), C17(H17), C20(H20), C36(H36), C37(H37)
3.c Idealised Me refined as rotating group:
 C23(H23A,H23B,H23C), C25(H25A,H25B,H25C), C27(H27A,H27B,H27C), C29(H29A,H29B,
 H29C), C31(H31A,H31B,H31C), C33(H33A,H33B,H33C), C34(H34A,H34B,H34C), C39(H39A,
 H39B,H39C)
;
_olex2_submission_special_instructions 'No special instructions were received'

loop_
_space_group_symop_operation_xyz
'x, y, z'
'-x, -y, -z'

loop_
_atom_site_label
_atom_site_type_symbol
_atom_site_fract_x
_atom_site_fract_y
_atom_site_fract_z
_atom_site_U_iso_or_equiv
_atom_site_adp_type
_atom_site_occupancy
_atom_site_site_symmetry_order
_atom_site_calc_flag
_atom_site_refinement_flags_posn
_atom_site_refinement_flags_adp
_atom_site_refinement_flags_occupancy
_atom_site_disorder_assembly
_atom_site_disorder_group
O1 O 0.83847(10) 0.72751(11) 0.18377(11) 0.0349(3) Uani 1 1 d . . . . .
O2 O 0.83541(10) 0.89760(11) 0.50389(11) 0.0305(3) Uani 1 1 d . . . . .
O3 O 0.54287(9) 0.81089(9) 0.39429(10) 0.0297(3) Uani 1 1 d . . . . .
O4 O 0.44908(9) 0.36991(9) 0.77585(10) 0.0271(3) Uani 1 1 d . . . . .
O5 O 0.15403(9) 0.66775(10) 0.60241(11) 0.0320(3) Uani 1 1 d . . . . .
O6 O 0.16368(9) 0.86433(10) 0.89725(11) 0.0301(3) Uani 1 1 d . . . . .
C1 C 0.96462(12) 1.00951(14) 0.27371(16) 0.0262(3) Uani 1 1 d . . . . .
H1A H 1.015638 1.024745 0.194998 0.031 Uiso 1 1 calc R . . . .
H1B H 1.009093 0.985252 0.334009 0.031 Uiso 1 1 calc R . . . .
C2 C 0.89891(12) 0.90741(13) 0.31024(15) 0.0238(3) Uani 1 1 d . . . . .
C3 C 0.83349(12) 0.85331(14) 0.42651(15) 0.0238(3) Uani 1 1 d . . . . .
C4 C 0.77218(12) 0.76011(13) 0.45838(14) 0.0235(3) Uani 1 1 d . . . . .
H4 H 0.729112 0.723202 0.538184 0.028 Uiso 1 1 calc R . . . .
C5 C 0.77292(12) 0.72030(13) 0.37570(14) 0.0225(3) Uani 1 1 d . . . . .
C6 C 0.84096(12) 0.77200(14) 0.26059(15) 0.0253(3) Uani 1 1 d . . . . .
C7 C 0.90242(12) 0.86449(14) 0.22908(15) 0.0266(3) Uani 1 1 d . . . . .
H7 H 0.947824 0.899123 0.150304 0.032 Uiso 1 1 calc R . . . .
C8 C 0.70181(12) 0.62584(14) 0.40267(15) 0.0246(3) Uani 1 1 d . . . . .
H8A H 0.680764 0.645037 0.327127 0.030 Uiso 1 1 calc R . . . .
H8B H 0.746411 0.549386 0.425580 0.030 Uiso 1 1 calc R . . . .
C9 C 0.59903(12) 0.60878(13) 0.50061(14) 0.0214(3) Uani 1 1 d . . . . .
C10 C 0.57552(12) 0.49689(13) 0.59511(14) 0.0215(3) Uani 1 1 d . . . . .
H10 H 0.627677 0.431746 0.601473 0.026 Uiso 1 1 calc R . . . .
C11 C 0.47733(12) 0.47847(13) 0.68036(14) 0.0212(3) Uani 1 1 d . . . . .
C12 C 0.39897(12) 0.57251(13) 0.67400(14) 0.0223(3) Uani 1 1 d . . . . .
C13 C 0.42304(12) 0.68451(13) 0.57985(15) 0.0244(3) Uani 1 1 d . . . . .
H13 H 0.371497 0.749999 0.574144 0.029 Uiso 1 1 calc R . . . .
C14 C 0.52103(12) 0.70254(13) 0.49392(14) 0.0231(3) Uani 1 1 d . . . . .
C15 C 0.29065(12) 0.54889(13) 0.76597(15) 0.0244(3) Uani 1 1 d . . . . .
H15A H 0.249629 0.499694 0.753805 0.029 Uiso 1 1 calc R . . . .
H15B H 0.305054 0.503016 0.848247 0.029 Uiso 1 1 calc R . . . .
C16 C 0.22077(12) 0.66055(13) 0.75778(14) 0.0240(3) Uani 1 1 d . . . . .
C17 C 0.22430(12) 0.70837(14) 0.83303(15) 0.0253(3) Uani 1 1 d . . . . .
H17 H 0.267619 0.667983 0.891737 0.030 Uiso 1 1 calc R . . . .
C18 C 0.16510(12) 0.81483(14) 0.82348(15) 0.0246(3) Uani 1 1 d . . . . .
C19 C 0.10154(11) 0.87503(13) 0.73760(15) 0.0239(3) Uani 1 1 d . . . . .
C20 C 0.09685(12) 0.82644(14) 0.66353(15) 0.0258(3) Uani 1 1 d . . . . .
H20 H 0.053215 0.866678 0.605130 0.031 Uiso 1 1 calc R . . . .
C21 C 0.15526(12) 0.71941(14) 0.67358(15) 0.0261(3) Uani 1 1 d . . . . .
C22 C 0.89940(15) 0.78019(16) 0.06272(16) 0.0349(4) Uani 1 1 d . . . . .
H22A H 0.978574 0.762570 0.060339 0.042 Uiso 1 1 calc R . . . .
H22B H 0.883675 0.867243 0.025425 0.042 Uiso 1 1 calc R . . . .
C23 C 0.86582(17) 0.72857(19) -0.00413(18) 0.0435(5) Uani 1 1 d . . . . .
H23A H 0.907792 0.761242 -0.088015 0.065 Uiso 1 1 calc GR . . . .
H23B H 0.787790 0.748553 -0.003017 0.065 Uiso 1 1 calc GR . . . .
H23C H 0.879960 0.642235 0.035037 0.065 Uiso 1 1 calc GR . . . .
C24 C 0.75861(14) 0.85719(17) 0.61714(16) 0.0339(4) Uani 1 1 d . . . . .
H24A H 0.774076 0.771506 0.667385 0.041 Uiso 1 1 calc R . . . .
H24B H 0.683635 0.869888 0.604391 0.041 Uiso 1 1 calc R . . . .
C25 C 0.76902(18) 0.9268(2) 0.6791(2) 0.0509(6) Uani 1 1 d . . . . .
H25A H 0.758856 1.011753 0.626046 0.076 Uiso 1 1 calc GR . . . .
H25B H 0.841670 0.908750 0.697010 0.076 Uiso 1 1 calc GR . . . .
H25C H 0.713314 0.905307 0.754700 0.076 Uiso 1 1 calc GR . . . .
C26 C 0.51462(17) 0.91316(15) 0.41291(18) 0.0415(5) Uani 1 1 d . . . . .
H26A H 0.539854 0.900931 0.483795 0.050 Uiso 1 1 calc R . . . .
H26B H 0.434414 0.930035 0.428185 0.050 Uiso 1 1 calc R . . . .
C27 C 0.56872(18) 1.01492(16) 0.3008(2) 0.0491(5) Uani 1 1 d . . . . .
H27A H 0.541330 1.027988 0.231758 0.074 Uiso 1 1 calc GR . . . .
H27B H 0.647871 0.996425 0.285334 0.074 Uiso 1 1 calc GR . . . .
H27C H 0.552195 1.086661 0.312336 0.074 Uiso 1 1 calc GR . . . .
C28 C 0.52506(14) 0.27021(14) 0.78559(17) 0.0334(4) Uani 1 1 d . . . . .
H28A H 0.591633 0.277760 0.805003 0.040 Uiso 1 1 calc R . . . .
H28B H 0.546235 0.264818 0.708355 0.040 Uiso 1 1 calc R . . . .
C29 C 0.4694(2) 0.16162(16) 0.8854(2) 0.0524(6) Uani 1 1 d . . . . .
H29A H 0.402857 0.156137 0.865914 0.079 Uiso 1 1 calc GR . . . .
H29B H 0.450452 0.167191 0.961636 0.079 Uiso 1 1 calc GR . . . .
H29C H 0.518716 0.090888 0.893534 0.079 Uiso 1 1 calc GR . . . .
C30 C 0.07567(17) 0.71594(18) 0.5285(2) 0.0424(5) Uani 1 1 d . . . . .
H30A H 0.091864 0.797559 0.465630 0.051 Uiso 1 1 calc R . . . .
H30B H 0.001412 0.718524 0.578337 0.051 Uiso 1 1 calc R . . . .
C31 C 0.0825(2) 0.6370(2) 0.4704(3) 0.0647(7) Uani 1 1 d . . . . .
H31A H 0.155558 0.637258 0.419178 0.097 Uiso 1 1 calc GR . . . .
H31B H 0.027954 0.666343 0.420922 0.097 Uiso 1 1 calc GR . . . .
H31C H 0.068434 0.556024 0.533452 0.097 Uiso 1 1 calc GR . . . .
C32 C 0.23349(15) 0.80940(16) 0.98035(17) 0.0344(4) Uani 1 1 d . . . . .
H32A H 0.309720 0.801272 0.937307 0.041 Uiso 1 1 calc R . . . .
H32B H 0.210450 0.729525 1.041800 0.041 Uiso 1 1 calc R . . . .
C33 C 0.22511(19) 0.8872(2) 1.0397(2) 0.0552(6) Uani 1 1 d . . . . .
H33A H 0.248905 0.965667 0.978104 0.083 Uiso 1 1 calc GR . . . .
H33B H 0.271750 0.851638 1.098438 0.083 Uiso 1 1 calc GR . . . .
H33C H 0.149221 0.895140 1.081350 0.083 Uiso 1 1 calc GR . . . .
O7 O 0.74745(11) 0.58687(12) 0.90127(12) 0.0397(3) Uani 1 1 d . . . . .
C34 C 0.9350(2) 0.5140(2) 0.8559(2) 0.0657(7) Uani 1 1 d . . . . .
H34A H 0.962861 0.589666 0.831809 0.099 Uiso 1 1 calc GR . . . .
H34B H 0.982031 0.476580 0.806746 0.099 Uiso 1 1 calc GR . . . .
H34C H 0.934694 0.461698 0.941505 0.099 Uiso 1 1 calc GR . . . .
C35 C 0.82231(18) 0.53506(18) 0.83736(18) 0.0447(5) Uani 1 1 d . . . . .
C36 C 0.7707(2) 0.5146(2) 0.7720(2) 0.0595(7) Uani 1 1 d . . . . .
H36 H 0.803247 0.479575 0.719184 0.071 Uiso 1 1 calc R . . . .
C37 C 0.6600(2) 0.5544(2) 0.7961(2) 0.0611(7) Uani 1 1 d . . . . .
H37 H 0.604317 0.551079 0.762777 0.073 Uiso 1 1 calc R . . . .
C38 C 0.64790(18) 0.59781(19) 0.87442(18) 0.0459(5) Uani 1 1 d . . . . .
C39 C 0.5552(2) 0.6549(3) 0.9317(3) 0.0653(7) Uani 1 1 d . . . . .
H39A H 0.548633 0.614787 1.019400 0.098 Uiso 1 1 calc GR . . . .
H39B H 0.487788 0.649398 0.913705 0.098 Uiso 1 1 calc GR . . . .
H39C H 0.567530 0.738427 0.899908 0.098 Uiso 1 1 calc GR . . . .

loop_
_atom_site_aniso_label
_atom_site_aniso_U_11
_atom_site_aniso_U_22
_atom_site_aniso_U_33
_atom_site_aniso_U_23
_atom_site_aniso_U_13
_atom_site_aniso_U_12
O1 0.0408(7) 0.0394(7) 0.0273(6) -0.0189(6) 0.0077(5) -0.0209(5)
O2 0.0344(6) 0.0319(6) 0.0288(6) -0.0153(5) -0.0007(5) -0.0149(5)
O3 0.0339(6) 0.0181(5) 0.0279(6) -0.0060(5) 0.0008(5) -0.0058(4)
O4 0.0279(6) 0.0172(5) 0.0278(6) -0.0040(5) -0.0035(5) -0.0044(4)
O5 0.0319(6) 0.0324(6) 0.0399(7) -0.0216(6) -0.0140(5) 0.0038(5)
O6 0.0318(6) 0.0289(6) 0.0330(7) -0.0170(5) -0.0082(5) 0.0004(5)
C1 0.0198(7) 0.0220(7) 0.0354(9) -0.0128(7) -0.0022(6) -0.0050(6)
C2 0.0190(7) 0.0192(7) 0.0304(8) -0.0096(7) -0.0032(6) -0.0031(6)
C3 0.0221(7) 0.0215(7) 0.0286(8) -0.0116(7) -0.0057(6) -0.0026(6)
C4 0.0215(7) 0.0224(7) 0.0233(8) -0.0080(6) -0.0012(6) -0.0064(6)
C5 0.0195(7) 0.0211(7) 0.0251(8) -0.0093(6) -0.0025(6) -0.0039(6)
C6 0.0247(7) 0.0252(8) 0.0272(8) -0.0135(7) -0.0024(6) -0.0048(6)
C7 0.0236(7) 0.0239(8) 0.0282(8) -0.0105(7) 0.0014(6) -0.0069(6)
C8 0.0234(7) 0.0241(8) 0.0278(8) -0.0135(7) -0.0018(6) -0.0058(6)
C9 0.0210(7) 0.0214(7) 0.0244(8) -0.0113(6) -0.0032(6) -0.0070(6)
C10 0.0214(7) 0.0190(7) 0.0275(8) -0.0122(7) -0.0063(6) -0.0031(5)
C11 0.0241(7) 0.0168(7) 0.0226(8) -0.0067(6) -0.0059(6) -0.0060(6)
C12 0.0210(7) 0.0207(7) 0.0245(8) -0.0095(6) -0.0029(6) -0.0053(6)
C13 0.0236(7) 0.0180(7) 0.0290(8) -0.0099(7) -0.0032(6) -0.0023(6)
C14 0.0241(7) 0.0179(7) 0.0244(8) -0.0065(6) -0.0033(6) -0.0065(6)
C15 0.0236(7) 0.0201(7) 0.0260(8) -0.0090(7) -0.0009(6) -0.0049(6)
C16 0.0198(7) 0.0212(7) 0.0259(8) -0.0085(7) 0.0018(6) -0.0069(6)
C17 0.0229(7) 0.0238(8) 0.0263(8) -0.0096(7) -0.0020(6) -0.0055(6)
C18 0.0218(7) 0.0240(8) 0.0265(8) -0.0116(7) 0.0004(6) -0.0066(6)
C19 0.0186(7) 0.0203(7) 0.0285(8) -0.0085(7) 0.0007(6) -0.0081(6)
C20 0.0220(7) 0.0248(8) 0.0298(8) -0.0115(7) -0.0038(6) -0.0054(6)
C21 0.0229(7) 0.0252(8) 0.0297(9) -0.0132(7) 0.0000(6) -0.0073(6)
C22 0.0423(10) 0.0336(9) 0.0275(9) -0.0159(8) 0.0065(8) -0.0152(8)
C23 0.0516(11) 0.0503(12) 0.0315(10) -0.0216(9) 0.0011(8) -0.0168(9)
C24 0.0325(8) 0.0426(10) 0.0316(9) -0.0208(8) 0.0004(7) -0.0134(7)
C25 0.0482(11) 0.0736(15) 0.0494(13) -0.0418(12) 0.0017(10) -0.0238(11)
C26 0.0492(11) 0.0201(8) 0.0421(11) -0.0088(8) 0.0016(9) -0.0062(7)
C27 0.0561(12) 0.0218(9) 0.0504(13) -0.0049(9) 0.0013(10) -0.0124(8)
C28 0.0364(9) 0.0187(8) 0.0375(10) -0.0064(7) -0.0106(7) 0.0004(7)
C29 0.0672(14) 0.0207(9) 0.0470(13) -0.0007(9) -0.0059(11) -0.0056(9)
C30 0.0467(10) 0.0410(10) 0.0531(12) -0.0282(10) -0.0271(9) 0.0108(8)
C31 0.0745(16) 0.0695(16) 0.0915(19) -0.0606(16) -0.0577(15) 0.0313(13)
C32 0.0356(9) 0.0344(9) 0.0382(10) -0.0195(8) -0.0132(8) 0.0025(7)
C33 0.0556(12) 0.0654(14) 0.0740(16) -0.0511(14) -0.0364(12) 0.0190(11)
O7 0.0469(8) 0.0438(7) 0.0322(7) -0.0157(6) -0.0098(6) -0.0138(6)
C34 0.0608(14) 0.0606(15) 0.0589(16) -0.0221(13) -0.0026(12) 0.0019(12)
C35 0.0616(12) 0.0324(10) 0.0324(10) -0.0096(8) -0.0030(9) -0.0120(9)
C36 0.105(2) 0.0433(12) 0.0340(11) -0.0186(10) -0.0043(12) -0.0259(13)
C37 0.0843(18) 0.0674(15) 0.0405(12) -0.0184(12) -0.0146(12) -0.0390(14)
C38 0.0535(12) 0.0490(12) 0.0337(10) -0.0084(9) -0.0123(9) -0.0241(9)
C39 0.0509(13) 0.0800(18) 0.0591(15) -0.0245(14) -0.0133(12) -0.0093(12)

loop_
_atom_type_symbol
_atom_type_description
_atom_type_scat_dispersion_real
_atom_type_scat_dispersion_imag
_atom_type_scat_source
C C 0.0148 0.0070 'International Tables Vol C Tables 4.2.6.8 and 6.1.1.4'
H H 0.0000 0.0000 'International Tables Vol C Tables 4.2.6.8 and 6.1.1.4'
O O 0.0412 0.0250 'International Tables Vol C Tables 4.2.6.8 and 6.1.1.4'

loop_
_geom_angle_atom_site_label_1
_geom_angle_atom_site_label_2
_geom_angle_atom_site_label_3
_geom_angle
_geom_angle_site_symmetry_1
_geom_angle_site_symmetry_3
_geom_angle_publ_flag
C6 O1 C22 119.03(12) . . ?
C3 O2 C24 117.58(12) . . ?
C14 O3 C26 117.57(12) . . ?
C11 O4 C28 117.53(12) . . ?
C21 O5 C30 117.66(13) . . ?
C18 O6 C32 117.91(12) . . ?
H1A C1 H1B 107.5 . . ?
C2 C1 H1A 108.4 . . ?
C2 C1 H1B 108.4 . . ?
C2 C1 C19 115.56(12) . 2_676 ?
C19 C1 H1A 108.4 2_676 . ?
C19 C1 H1B 108.4 2_676 . ?
C3 C2 C1 120.96(14) . . ?
C7 C2 C1 120.77(14) . . ?
C7 C2 C3 118.26(13) . . ?
O2 C3 C2 115.67(13) . . ?
O2 C3 C4 124.05(14) . . ?
C4 C3 C2 120.27(14) . . ?
C3 C4 H4 119.4 . . ?
C5 C4 C3 121.26(14) . . ?
C5 C4 H4 119.4 . . ?
C4 C5 C6 118.40(13) . . ?
C4 C5 C8 123.37(13) . . ?
C6 C5 C8 118.21(13) . . ?
O1 C6 C5 115.32(13) . . ?
O1 C6 C7 124.40(14) . . ?
C7 C6 C5 120.25(14) . . ?
C2 C7 C6 121.47(14) . . ?
C2 C7 H7 119.3 . . ?
C6 C7 H7 119.3 . . ?
C5 C8 H8A 108.1 . . ?
C5 C8 H8B 108.1 . . ?
H8A C8 H8B 107.3 . . ?
C9 C8 C5 116.77(12) . . ?
C9 C8 H8A 108.1 . . ?
C9 C8 H8B 108.1 . . ?
C10 C9 C8 120.79(13) . . ?
C10 C9 C14 117.96(13) . . ?
C14 C9 C8 121.05(13) . . ?
C9 C10 H10 119.3 . . ?
C11 C10 C9 121.34(13) . . ?
C11 C10 H10 119.3 . . ?
O4 C11 C10 124.15(13) . . ?
O4 C11 C12 115.05(13) . . ?
C10 C11 C12 120.80(14) . . ?
C11 C12 C15 119.61(13) . . ?
C13 C12 C11 117.73(13) . . ?
C13 C12 C15 122.63(13) . . ?
C12 C13 H13 119.3 . . ?
C14 C13 C12 121.35(14) . . ?
C14 C13 H13 119.3 . . ?
O3 C14 C9 116.77(13) . . ?
O3 C14 C13 122.28(13) . . ?
C13 C14 C9 120.80(14) . . ?
C12 C15 H15A 108.9 . . ?
C12 C15 H15B 108.9 . . ?
H15A C15 H15B 107.7 . . ?
C16 C15 C12 113.40(12) . . ?
C16 C15 H15A 108.9 . . ?
C16 C15 H15B 108.9 . . ?
C17 C16 C15 119.58(14) . . ?
C17 C16 C21 118.95(14) . . ?
C21 C16 C15 121.43(14) . . ?
C16 C17 H17 119.5 . . ?
C16 C17 C18 121.05(15) . . ?
C18 C17 H17 119.5 . . ?
O6 C18 C17 123.39(15) . . ?
O6 C18 C19 116.56(13) . . ?
C19 C18 C17 120.03(14) . . ?
C18 C19 C1 121.03(14) . 2_676 ?
C18 C19 C20 118.91(14) . . ?
C20 C19 C1 120.04(15) . 2_676 ?
C19 C20 H20 119.4 . . ?
C19 C20 C21 121.18(16) . . ?
C21 C20 H20 119.4 . . ?
O5 C21 C16 116.53(13) . . ?
O5 C21 C20 123.61(15) . . ?
C16 C21 C20 119.85(15) . . ?
O1 C22 H22A 110.3 . . ?
O1 C22 H22B 110.3 . . ?
O1 C22 C23 106.95(14) . . ?
H22A C22 H22B 108.6 . . ?
C23 C22 H22A 110.3 . . ?
C23 C22 H22B 110.3 . . ?
C22 C23 H23A 109.5 . . ?
C22 C23 H23B 109.5 . . ?
C22 C23 H23C 109.5 . . ?
H23A C23 H23B 109.5 . . ?
H23A C23 H23C 109.5 . . ?
H23B C23 H23C 109.5 . . ?
O2 C24 H24A 110.2 . . ?
O2 C24 H24B 110.2 . . ?
O2 C24 C25 107.52(14) . . ?
H24A C24 H24B 108.5 . . ?
C25 C24 H24A 110.2 . . ?
C25 C24 H24B 110.2 . . ?
C24 C25 H25A 109.5 . . ?
C24 C25 H25B 109.5 . . ?
C24 C25 H25C 109.5 . . ?
H25A C25 H25B 109.5 . . ?
H25A C25 H25C 109.5 . . ?
H25B C25 H25C 109.5 . . ?
O3 C26 H26A 110.1 . . ?
O3 C26 H26B 110.1 . . ?
O3 C26 C27 107.82(15) . . ?
H26A C26 H26B 108.5 . . ?
C27 C26 H26A 110.1 . . ?
C27 C26 H26B 110.1 . . ?
C26 C27 H27A 109.5 . . ?
C26 C27 H27B 109.5 . . ?
C26 C27 H27C 109.5 . . ?
H27A C27 H27B 109.5 . . ?
H27A C27 H27C 109.5 . . ?
H27B C27 H27C 109.5 . . ?
O4 C28 H28A 110.3 . . ?
O4 C28 H28B 110.3 . . ?
O4 C28 C29 107.12(15) . . ?
H28A C28 H28B 108.5 . . ?
C29 C28 H28A 110.3 . . ?
C29 C28 H28B 110.3 . . ?
C28 C29 H29A 109.5 . . ?
C28 C29 H29B 109.5 . . ?
C28 C29 H29C 109.5 . . ?
H29A C29 H29B 109.5 . . ?
H29A C29 H29C 109.5 . . ?
H29B C29 H29C 109.5 . . ?
O5 C30 H30A 110.2 . . ?
O5 C30 H30B 110.2 . . ?
O5 C30 C31 107.46(15) . . ?
H30A C30 H30B 108.5 . . ?
C31 C30 H30A 110.2 . . ?
C31 C30 H30B 110.2 . . ?
C30 C31 H31A 109.5 . . ?
C30 C31 H31B 109.5 . . ?
C30 C31 H31C 109.5 . . ?
H31A C31 H31B 109.5 . . ?
H31A C31 H31C 109.5 . . ?
H31B C31 H31C 109.5 . . ?
O6 C32 H32A 110.3 . . ?
O6 C32 H32B 110.3 . . ?
O6 C32 C33 107.16(14) . . ?
H32A C32 H32B 108.5 . . ?
C33 C32 H32A 110.3 . . ?
C33 C32 H32B 110.3 . . ?
C32 C33 H33A 109.5 . . ?
C32 C33 H33B 109.5 . . ?
C32 C33 H33C 109.5 . . ?
H33A C33 H33B 109.5 . . ?
H33A C33 H33C 109.5 . . ?
H33B C33 H33C 109.5 . . ?
C35 O7 C38 107.70(16) . . ?
H34A C34 H34B 109.5 . . ?
H34A C34 H34C 109.5 . . ?
H34B C34 H34C 109.5 . . ?
C35 C34 H34A 109.5 . . ?
C35 C34 H34B 109.5 . . ?
C35 C34 H34C 109.5 . . ?
O7 C35 C34 115.8(2) . . ?
C36 C35 O7 108.2(2) . . ?
C36 C35 C34 136.0(2) . . ?
C35 C36 H36 126.1 . . ?
C35 C36 C37 107.8(2) . . ?
C37 C36 H36 126.1 . . ?
C36 C37 H37 126.4 . . ?
C38 C37 C36 107.3(2) . . ?
C38 C37 H37 126.4 . . ?
O7 C38 C39 116.84(19) . . ?
C37 C38 O7 109.0(2) . . ?
C37 C38 C39 134.1(2) . . ?
C38 C39 H39A 109.5 . . ?
C38 C39 H39B 109.5 . . ?
C38 C39 H39C 109.5 . . ?
H39A C39 H39B 109.5 . . ?
H39A C39 H39C 109.5 . . ?
H39B C39 H39C 109.5 . . ?

loop_
_geom_bond_atom_site_label_1
_geom_bond_atom_site_label_2
_geom_bond_distance
_geom_bond_site_symmetry_2
_geom_bond_publ_flag
O1 C6 1.3751(19) . ?
O1 C22 1.418(2) . ?
O2 C3 1.3775(18) . ?
O2 C24 1.425(2) . ?
O3 C14 1.3821(18) . ?
O3 C26 1.413(2) . ?
O4 C11 1.3787(18) . ?
O4 C28 1.4272(19) . ?
O5 C21 1.3760(19) . ?
O5 C30 1.428(2) . ?
O6 C18 1.3744(19) . ?
O6 C32 1.423(2) . ?
C1 H1A 0.9900 . ?
C1 H1B 0.9900 . ?
C1 C2 1.511(2) . ?
C1 C19 1.523(2) 2_676 ?
C2 C3 1.398(2) . ?
C2 C7 1.390(2) . ?
C3 C4 1.395(2) . ?
C4 H4 0.9500 . ?
C4 C5 1.388(2) . ?
C5 C6 1.398(2) . ?
C5 C8 1.513(2) . ?
C6 C7 1.390(2) . ?
C7 H7 0.9500 . ?
C8 H8A 0.9900 . ?
C8 H8B 0.9900 . ?
C8 C9 1.510(2) . ?
C9 C10 1.391(2) . ?
C9 C14 1.393(2) . ?
C10 H10 0.9500 . ?
C10 C11 1.389(2) . ?
C11 C12 1.399(2) . ?
C12 C13 1.392(2) . ?
C12 C15 1.520(2) . ?
C13 H13 0.9500 . ?
C13 C14 1.391(2) . ?
C15 H15A 0.9900 . ?
C15 H15B 0.9900 . ?
C15 C16 1.512(2) . ?
C16 C17 1.394(2) . ?
C16 C21 1.394(2) . ?
C17 H17 0.9500 . ?
C17 C18 1.398(2) . ?
C18 C19 1.392(2) . ?
C19 C20 1.393(2) . ?
C20 H20 0.9500 . ?
C20 C21 1.399(2) . ?
C22 H22A 0.9900 . ?
C22 H22B 0.9900 . ?
C22 C23 1.502(2) . ?
C23 H23A 0.9800 . ?
C23 H23B 0.9800 . ?
C23 H23C 0.9800 . ?
C24 H24A 0.9900 . ?
C24 H24B 0.9900 . ?
C24 C25 1.506(2) . ?
C25 H25A 0.9800 . ?
C25 H25B 0.9800 . ?
C25 H25C 0.9800 . ?
C26 H26A 0.9900 . ?
C26 H26B 0.9900 . ?
C26 C27 1.504(2) . ?
C27 H27A 0.9800 . ?
C27 H27B 0.9800 . ?
C27 H27C 0.9800 . ?
C28 H28A 0.9900 . ?
C28 H28B 0.9900 . ?
C28 C29 1.506(3) . ?
C29 H29A 0.9800 . ?
C29 H29B 0.9800 . ?
C29 H29C 0.9800 . ?
C30 H30A 0.9900 . ?
C30 H30B 0.9900 . ?
C30 C31 1.507(3) . ?
C31 H31A 0.9800 . ?
C31 H31B 0.9800 . ?
C31 H31C 0.9800 . ?
C32 H32A 0.9900 . ?
C32 H32B 0.9900 . ?
C32 C33 1.504(2) . ?
C33 H33A 0.9800 . ?
C33 H33B 0.9800 . ?
C33 H33C 0.9800 . ?
O7 C35 1.369(2) . ?
O7 C38 1.380(3) . ?
C34 H34A 0.9800 . ?
C34 H34B 0.9800 . ?
C34 H34C 0.9800 . ?
C34 C35 1.483(4) . ?
C35 C36 1.352(3) . ?
C36 H36 0.9500 . ?
C36 C37 1.410(4) . ?
C37 H37 0.9500 . ?
C37 C38 1.336(3) . ?
C38 C39 1.475(3) . ?
C39 H39A 0.9800 . ?
C39 H39B 0.9800 . ?
C39 H39C 0.9800 . ?

loop_
_twin_individual_id
_twin_individual_mass_fraction_refined
1 0.5551(14)
2 0.4449(14)
